data_7026116
loop_
_publ_author_name
'Hewison, Lindsay'
'Crook, Sian H.'
'Johnson, Tony R.'
'Mann, Brian E.'
'Adams, Harry'
'Plant, Sarah E.'
'Sawle, Philip'
'Motterlini, Roberto'

_publ_section_title
;
 Iron indenyl carbonyl compounds: CO-releasing molecules.
;
_journal_issue 38
_journal_name_full 'Dalton transactions (Cambridge, England : 2003)'
_journal_page_first 8967
_journal_page_last 8975
_journal_paper_doi 10.1039/c0dt00203h
_journal_volume 39
_journal_year 2010
_chemical_formula_moiety 'C29 H22 B1 F4 Fe1 O5 P1'
_chemical_formula_sum 'C29 H22 B F4 Fe O5 P'
_chemical_formula_weight 624.10
_chemical_name_systematic
;

?

;
_space_group_IT_number 9
_symmetry_cell_setting monoclinic
_symmetry_space_group_name_Hall 'C -2yc'
_symmetry_space_group_name_H-M 'C 1 c 1'
_atom_sites_solution_hydrogens geom
_atom_sites_solution_primary direct
_atom_sites_solution_secondary difmap
_audit_creation_method SHELXL-97
_cell_angle_alpha 90.00
_cell_angle_beta 107.458(17)
_cell_angle_gamma 90.00
_cell_formula_units_Z 8
_cell_length_a 13.092(12)
_cell_length_b 20.322(12)
_cell_length_c 21.77(2)
_cell_measurement_reflns_used 1290
_cell_measurement_temperature 150(2)
_cell_measurement_theta_max 23.54
_cell_measurement_theta_min 1.91
_cell_volume 5525(8)
_computing_cell_refinement 'Bruker SMART'
_computing_data_collection 'Bruker SMART'
_computing_data_reduction 'Bruker SAINT'
_computing_molecular_graphics 'Bruker SHELXTL'
_computing_publication_material 'Bruker SHELXTL'
_computing_structure_refinement 'SHELXL-97 (Sheldrick, 1997)'
_computing_structure_solution 'SHELXS-97 (Sheldrick, 1990)'
_diffrn_ambient_temperature 150(2)
_diffrn_detector_area_resol_mean 100
_diffrn_measured_fraction_theta_full 0.988
_diffrn_measured_fraction_theta_max 0.988
_diffrn_measurement_device_type 'Smart Apex II Bruker'
_diffrn_measurement_method 'w scans'
_diffrn_radiation_monochromator graphite
_diffrn_radiation_source 'fine-focus sealed tube'
_diffrn_radiation_type MoK\a
_diffrn_radiation_wavelength 0.71073
_diffrn_reflns_av_R_equivalents 0.0967
_diffrn_reflns_av_sigmaI/netI 0.0978
_diffrn_reflns_limit_h_max 16
_diffrn_reflns_limit_h_min -17
_diffrn_reflns_limit_k_max 26
_diffrn_reflns_limit_k_min -26
_diffrn_reflns_limit_l_max 28
_diffrn_reflns_limit_l_min -27
_diffrn_reflns_number 31374
_diffrn_reflns_theta_full 27.67
_diffrn_reflns_theta_max 27.67
_diffrn_reflns_theta_min 1.91
_diffrn_standards_decay_% 0
_diffrn_standards_number 0
_exptl_absorpt_coefficient_mu 0.669
_exptl_absorpt_correction_T_max 0.9240
_exptl_absorpt_correction_T_min 0.8143
_exptl_absorpt_correction_type multi-scan
_exptl_absorpt_process_details SADABS
_exptl_crystal_colour yellow
_exptl_crystal_density_diffrn 1.501
_exptl_crystal_density_method 'not measured'
_exptl_crystal_description block
_exptl_crystal_F_000 2544
_exptl_crystal_size_max 0.32
_exptl_crystal_size_mid 0.12
_exptl_crystal_size_min 0.12
_refine_diff_density_max 1.681
_refine_diff_density_min -0.455
_refine_diff_density_rms 0.111
_refine_ls_abs_structure_details 'Flack H D (1983), Acta Cryst. A39, 876-881'
_refine_ls_abs_structure_Flack 0.512(19)
_refine_ls_extinction_method none
_refine_ls_goodness_of_fit_ref 0.976
_refine_ls_hydrogen_treatment mixed
_refine_ls_matrix_type full
_refine_ls_number_parameters 740
_refine_ls_number_reflns 12567
_refine_ls_number_restraints 2
_refine_ls_restrained_S_all 0.976
_refine_ls_R_factor_all 0.1050
_refine_ls_R_factor_gt 0.0683
_refine_ls_shift/su_max 0.001
_refine_ls_shift/su_mean 0.000
_refine_ls_structure_factor_coef Fsqd
_refine_ls_weighting_details 'calc w=1/[\s^2^(Fo^2^)+(0.1040P)^2^+0.0000P] where P=(Fo^2^+2Fc^2^)/3'
_refine_ls_weighting_scheme calc
_refine_ls_wR_factor_gt 0.1600
_refine_ls_wR_factor_ref 0.1794
_reflns_number_gt 8434
_reflns_number_total 12567
_reflns_threshold_expression >2sigma(I)
_cod_data_source_file c0dt00203h.txt
_cod_data_source_block chtj4m
_cod_depositor_comments
;
The following automatic conversions were performed:

'_exptl_absorpt_correction_type' value 'MULTI-SCAN' changed to
'multi-scan' according to
/home/saulius/struct/CIF-dictionaries/cif_core.dic dictionary named
'cif_core.dic' version 2.4.2 from 2011-04-26.

Automatic conversion script
Id: cif_fix_values 1891 2012-01-12 08:04:46Z andrius 
;
_cod_original_sg_symbol_H-M 'C c'
_cod_database_code 7026116

loop_
_symmetry_equiv_pos_as_xyz
'x, y, z'
'x, -y, z+1/2'
'x+1/2, y+1/2, z'
'x+1/2, -y+1/2, z+1/2'

loop_
_atom_site_label
_atom_site_type_symbol
_atom_site_fract_x
_atom_site_fract_y
_atom_site_fract_z
_atom_site_U_iso_or_equiv
_atom_site_adp_type
_atom_site_occupancy
_atom_site_symmetry_multiplicity
_atom_site_calc_flag
_atom_site_refinement_flags
Fe1 Fe 0.99920(6) 0.04530(4) -0.00018(4) 0.03019(19) Uani 1 1 d .
P1 P 0.89590(11) 0.04333(7) 0.05997(7) 0.0305(3) Uani 1 1 d .
O1 O 0.8972(5) -0.0643(3) -0.0835(3) 0.0756(18) Uani 1 1 d .
O2 O 0.8897(4) 0.1561(3) -0.0768(3) 0.0646(15) Uani 1 1 d .
O3 O 0.9256(3) 0.08768(19) 0.12270(18) 0.0340(8) Uani 1 1 d .
O4 O 0.8921(3) -0.0270(2) 0.0913(2) 0.0384(9) Uani 1 1 d .
O5 O 0.7738(3) 0.0651(2) 0.03017(18) 0.0351(9) Uani 1 1 d .
C1 C 0.9339(5) -0.0209(4) -0.0500(3) 0.0460(16) Uani 1 1 d .
C2 C 0.9300(5) 0.1125(3) -0.0467(3) 0.0400(14) Uani 1 1 d .
C3 C 1.1480(4) 0.0141(3) -0.0157(3) 0.0343(12) Uani 1 1 d .
C4 C 1.1337(5) -0.0123(3) 0.0425(3) 0.0386(14) Uani 1 1 d .
H4 H 1.1283 -0.0576 0.0519 0.046 Uiso 1 1 calc R
C5 C 1.1289(5) 0.0409(3) 0.0833(3) 0.0405(14) Uani 1 1 d .
H5 H 1.1251 0.0370 0.1260 0.049 Uiso 1 1 calc R
C6 C 1.1307(4) 0.1008(3) 0.0506(3) 0.0370(13) Uani 1 1 d .
H6 H 1.1225 0.1437 0.0659 0.044 Uiso 1 1 calc R
C7 C 1.1473(4) 0.0848(3) -0.0101(3) 0.0343(12) Uani 1 1 d .
C8 C 1.1597(5) 0.1244(3) -0.0610(3) 0.0383(13) Uani 1 1 d .
H8 H 1.1577 0.1710 -0.0585 0.046 Uiso 1 1 calc R
C9 C 1.1742(5) 0.0948(3) -0.1128(3) 0.0435(15) Uani 1 1 d .
H9 H 1.1853 0.1210 -0.1464 0.052 Uiso 1 1 calc R
C10 C 1.1734(5) 0.0250(3) -0.1186(3) 0.0433(15) Uani 1 1 d .
H10 H 1.1819 0.0055 -0.1565 0.052 Uiso 1 1 calc R
C11 C 1.1608(5) -0.0137(3) -0.0715(3) 0.0410(14) Uani 1 1 d .
H11 H 1.1606 -0.0602 -0.0761 0.049 Uiso 1 1 calc R
C12 C 0.9517(4) 0.1553(3) 0.1266(3) 0.0319(12) Uani 1 1 d .
C13 C 1.0301(5) 0.1742(3) 0.1812(3) 0.0407(14) Uani 1 1 d .
H13 H 1.0678 0.1428 0.2120 0.049 Uiso 1 1 calc R
C14 C 1.0527(5) 0.2412(4) 0.1899(4) 0.0498(17) Uani 1 1 d .
H14 H 1.1044 0.2561 0.2280 0.060 Uiso 1 1 calc R
C15 C 1.0010(6) 0.2857(3) 0.1439(4) 0.0491(15) Uani 1 1 d .
H15 H 1.0196 0.3310 0.1497 0.059 Uiso 1 1 calc R
C16 C 0.9232(5) 0.2663(3) 0.0898(3) 0.0417(14) Uani 1 1 d .
H16 H 0.8871 0.2980 0.0588 0.050 Uiso 1 1 calc R
C17 C 0.8966(4) 0.2000(3) 0.0800(3) 0.0347(12) Uani 1 1 d .
H17 H 0.8425 0.1858 0.0426 0.042 Uiso 1 1 calc R
C18 C 0.8514(5) -0.0372(3) 0.1436(3) 0.0363(13) Uani 1 1 d .
C19 C 0.7431(5) -0.0412(3) 0.1341(3) 0.0403(14) Uani 1 1 d .
H19 H 0.6939 -0.0372 0.0921 0.048 Uiso 1 1 calc R
C20 C 0.7075(5) -0.0512(3) 0.1866(3) 0.0429(15) Uani 1 1 d .
H20 H 0.6326 -0.0538 0.1804 0.052 Uiso 1 1 calc R
C21 C 0.7763(6) -0.0573(3) 0.2474(4) 0.0485(16) Uani 1 1 d .
H21 H 0.7498 -0.0640 0.2830 0.058 Uiso 1 1 calc R
C22 C 0.8857(5) -0.0537(3) 0.2562(3) 0.0454(16) Uani 1 1 d .
H22 H 0.9344 -0.0584 0.2982 0.055 Uiso 1 1 calc R
C23 C 0.9245(5) -0.0434(3) 0.2041(3) 0.0426(14) Uani 1 1 d .
H23 H 0.9993 -0.0406 0.2100 0.051 Uiso 1 1 calc R
C24 C 0.7085(5) 0.0519(3) -0.0323(3) 0.0339(12) Uani 1 1 d .
C25 C 0.6581(5) 0.1058(3) -0.0688(3) 0.0401(14) Uani 1 1 d .
H25 H 0.6716 0.1492 -0.0522 0.048 Uiso 1 1 calc R
C26 C 0.5885(5) 0.0947(3) -0.1291(3) 0.0464(15) Uani 1 1 d .
H26 H 0.5519 0.1307 -0.1540 0.056 Uiso 1 1 calc R
C27 C 0.5710(5) 0.0316(3) -0.1541(3) 0.0464(16) Uani 1 1 d .
H27 H 0.5243 0.0248 -0.1964 0.056 Uiso 1 1 calc R
C28 C 0.6208(5) -0.0206(3) -0.1182(3) 0.0415(14) Uani 1 1 d .
H28 H 0.6082 -0.0638 -0.1355 0.050 Uiso 1 1 calc R
C29 C 0.6909(5) -0.0110(3) -0.0554(3) 0.0373(13) Uani 1 1 d .
H29 H 0.7249 -0.0472 -0.0298 0.045 Uiso 1 1 calc R
Fe2 Fe 1.08501(6) 0.70471(4) 0.17125(4) 0.03035(19) Uani 1 1 d .
P2 P 0.92162(11) 0.70660(7) 0.11145(7) 0.0299(3) Uani 1 1 d .
O101 O 1.0671(4) 0.8141(3) 0.2548(3) 0.0729(17) Uani 1 1 d .
O102 O 1.0523(4) 0.5939(3) 0.2481(3) 0.0666(15) Uani 1 1 d .
O103 O 0.8884(3) 0.66230(19) 0.04894(18) 0.0351(9) Uani 1 1 d .
O104 O 0.8866(3) 0.7772(2) 0.0801(2) 0.0382(9) Uani 1 1 d .
O105 O 0.8292(3) 0.6847(2) 0.14149(19) 0.0367(9) Uani 1 1 d .
C101 C 1.0704(5) 0.7720(4) 0.2221(3) 0.0490(17) Uani 1 1 d .
C102 C 1.0622(5) 0.6369(4) 0.2185(3) 0.0435(15) Uani 1 1 d .
C103 C 1.2491(4) 0.7357(3) 0.1871(3) 0.0322(12) Uani 1 1 d .
C104 C 1.1770(5) 0.7619(3) 0.1293(3) 0.0388(14) Uani 1 1 d .
H104 H 1.1630 0.8072 0.1201 0.047 Uiso 1 1 calc R
C105 C 1.1302(5) 0.7092(3) 0.0881(3) 0.0393(14) Uani 1 1 d .
H105 H 1.0832 0.7132 0.0456 0.047 Uiso 1 1 calc R
C106 C 1.1657(5) 0.6493(3) 0.1214(3) 0.0363(13) Uani 1 1 d .
H106 H 1.1423 0.6064 0.1061 0.044 Uiso 1 1 calc R
C107 C 1.2429(4) 0.6646(3) 0.1822(3) 0.0344(12) Uani 1 1 d .
C108 C 1.3060(5) 0.6249(3) 0.2323(3) 0.0387(13) Uani 1 1 d .
H108 H 1.3021 0.5782 0.2297 0.046 Uiso 1 1 calc R
C109 C 1.3724(5) 0.6554(3) 0.2843(3) 0.0424(14) Uani 1 1 d .
H109 H 1.4167 0.6292 0.3180 0.051 Uiso 1 1 calc R
C110 C 1.3786(5) 0.7252(4) 0.2908(3) 0.0443(15) Uani 1 1 d .
H110 H 1.4257 0.7442 0.3286 0.053 Uiso 1 1 calc R
C111 C 1.3179(5) 0.7649(3) 0.2434(3) 0.0398(14) Uani 1 1 d .
H111 H 1.3217 0.8114 0.2481 0.048 Uiso 1 1 calc R
C112 C 0.9102(4) 0.5946(3) 0.0451(3) 0.0307(12) Uani 1 1 d .
C113 C 0.9335(5) 0.5753(3) -0.0095(3) 0.0402(14) Uani 1 1 d .
H113 H 0.9390 0.6066 -0.0408 0.048 Uiso 1 1 calc R
C114 C 0.9490(5) 0.5085(4) -0.0179(4) 0.0516(17) Uani 1 1 d .
H114 H 0.9636 0.4935 -0.0557 0.062 Uiso 1 1 calc R
C115 C 0.9434(6) 0.4648(3) 0.0281(4) 0.0483(15) Uani 1 1 d .
H115 H 0.9564 0.4195 0.0226 0.058 Uiso 1 1 calc R
C116 C 0.9197(5) 0.4840(3) 0.0817(3) 0.0457(15) Uani 1 1 d .
H116 H 0.9147 0.4525 0.1129 0.055 Uiso 1 1 calc R
C117 C 0.9027(4) 0.5499(3) 0.0908(3) 0.0360(13) Uani 1 1 d .
H117 H 0.8860 0.5641 0.1282 0.043 Uiso 1 1 calc R
C118 C 0.7935(4) 0.7870(3) 0.0274(3) 0.0330(12) Uani 1 1 d .
C119 C 0.6947(5) 0.7912(3) 0.0379(3) 0.0409(14) Uani 1 1 d .
H119 H 0.6878 0.7873 0.0800 0.049 Uiso 1 1 calc R
C120 C 0.6063(5) 0.8011(3) -0.0151(3) 0.0462(16) Uani 1 1 d .
H120 H 0.5374 0.8035 -0.0093 0.055 Uiso 1 1 calc R
C121 C 0.6157(5) 0.8077(3) -0.0759(4) 0.0510(17) Uani 1 1 d .
H121 H 0.5539 0.8148 -0.1116 0.061 Uiso 1 1 calc R
C122 C 0.7155(6) 0.8040(3) -0.0847(3) 0.0483(17) Uani 1 1 d .
H122 H 0.7225 0.8085 -0.1267 0.058 Uiso 1 1 calc R
C123 C 0.8059(5) 0.7939(3) -0.0326(3) 0.0428(14) Uani 1 1 d .
H123 H 0.8749 0.7918 -0.0384 0.051 Uiso 1 1 calc R
C124 C 0.8274(4) 0.6980(3) 0.2041(3) 0.0335(12) Uani 1 1 d .
C125 C 0.8128(5) 0.6446(3) 0.2401(3) 0.0389(13) Uani 1 1 d .
H125 H 0.8096 0.6012 0.2234 0.047 Uiso 1 1 calc R
C126 C 0.8029(5) 0.6555(3) 0.3002(3) 0.0450(15) Uani 1 1 d .
H126 H 0.7909 0.6194 0.3249 0.054 Uiso 1 1 calc R
C127 C 0.8102(5) 0.7187(4) 0.3254(3) 0.0473(16) Uani 1 1 d .
H127 H 0.8051 0.7257 0.3675 0.057 Uiso 1 1 calc R
C128 C 0.8247(5) 0.7704(3) 0.2893(3) 0.0410(14) Uani 1 1 d .
H128 H 0.8300 0.8136 0.3067 0.049 Uiso 1 1 calc R
C129 C 0.8319(5) 0.7613(3) 0.2274(3) 0.0374(13) Uani 1 1 d .
H129 H 0.8397 0.7977 0.2019 0.045 Uiso 1 1 calc R
B1 B 0.7605(6) 0.4535(4) 0.2261(3) 0.0408(16) Uani 1 1 d .
F1 F 0.8410(4) 0.4840(2) 0.2077(2) 0.0617(11) Uani 1 1 d .
F2 F 0.8044(3) 0.4202(2) 0.28319(18) 0.0515(9) Uani 1 1 d .
F3 F 0.6890(3) 0.5012(2) 0.23277(18) 0.0516(9) Uani 1 1 d .
F4 F 0.7067(5) 0.4100(2) 0.1780(2) 0.0826(16) Uani 1 1 d .
B2 B 0.1211(6) 0.2029(4) 0.4448(3) 0.0410(16) Uani 1 1 d .
F5 F 0.2193(3) 0.2338(2) 0.4644(2) 0.0637(12) Uani 1 1 d .
F6 F 0.1136(5) 0.1599(2) 0.4935(2) 0.0800(16) Uani 1 1 d .
F7 F 0.0417(3) 0.2515(2) 0.43893(18) 0.0522(10) Uani 1 1 d .
F8 F 0.1071(3) 0.1704(2) 0.38842(18) 0.0516(9) Uani 1 1 d .

loop_
_atom_site_aniso_label
_atom_site_aniso_U_11
_atom_site_aniso_U_22
_atom_site_aniso_U_33
_atom_site_aniso_U_23
_atom_site_aniso_U_13
_atom_site_aniso_U_12
Fe1 0.0251(4) 0.0327(4) 0.0318(4) -0.0002(3) 0.0069(3) 0.0001(3)
P1 0.0286(7) 0.0288(7) 0.0343(7) -0.0007(6) 0.0096(6) -0.0001(6)
O1 0.055(3) 0.082(4) 0.099(4) -0.055(4) 0.039(3) -0.026(3)
O2 0.052(3) 0.083(4) 0.063(3) 0.036(3) 0.022(3) 0.023(3)
O3 0.034(2) 0.031(2) 0.037(2) 0.0034(17) 0.0114(16) 0.0001(17)
O4 0.037(2) 0.033(2) 0.050(2) -0.0004(18) 0.0191(19) 0.0031(17)
O5 0.027(2) 0.037(2) 0.038(2) -0.0085(18) 0.0054(16) -0.0006(17)
C1 0.035(3) 0.057(4) 0.050(4) -0.015(3) 0.019(3) -0.003(3)
C2 0.029(3) 0.057(4) 0.035(3) 0.014(3) 0.011(2) 0.007(3)
C3 0.027(3) 0.033(3) 0.043(3) 0.003(2) 0.012(2) 0.004(2)
C4 0.030(3) 0.040(4) 0.043(3) 0.010(3) 0.007(2) 0.007(3)
C5 0.024(3) 0.051(4) 0.042(3) 0.000(3) 0.004(2) 0.005(3)
C6 0.026(3) 0.036(3) 0.045(3) -0.005(3) 0.004(2) -0.001(2)
C7 0.021(3) 0.034(3) 0.045(3) 0.003(3) 0.007(2) 0.001(2)
C8 0.030(3) 0.034(3) 0.050(4) 0.010(3) 0.012(3) -0.004(2)
C9 0.034(3) 0.054(4) 0.042(3) 0.016(3) 0.010(3) 0.002(3)
C10 0.032(3) 0.060(4) 0.038(3) -0.003(3) 0.009(3) 0.008(3)
C11 0.037(3) 0.037(3) 0.052(4) 0.005(3) 0.017(3) 0.006(3)
C12 0.028(3) 0.039(3) 0.032(3) 0.000(2) 0.014(2) -0.002(2)
C13 0.030(3) 0.046(4) 0.043(3) 0.000(3) 0.007(2) 0.000(3)
C14 0.038(4) 0.049(4) 0.059(4) -0.015(3) 0.010(3) -0.014(3)
C15 0.047(4) 0.038(3) 0.066(4) -0.010(3) 0.024(3) -0.011(3)
C16 0.036(3) 0.034(3) 0.059(4) 0.001(3) 0.021(3) -0.002(3)
C17 0.028(3) 0.040(3) 0.036(3) 0.001(3) 0.010(2) -0.001(2)
C18 0.040(3) 0.028(3) 0.045(3) 0.002(2) 0.019(3) -0.004(2)
C19 0.034(3) 0.031(3) 0.054(4) 0.000(3) 0.011(3) -0.002(2)
C20 0.034(3) 0.040(4) 0.058(4) 0.002(3) 0.018(3) -0.003(3)
C21 0.052(4) 0.037(4) 0.066(4) 0.014(3) 0.031(3) 0.003(3)
C22 0.044(4) 0.042(4) 0.049(4) 0.012(3) 0.013(3) 0.010(3)
C23 0.031(3) 0.043(4) 0.053(4) 0.012(3) 0.010(3) 0.003(3)
C24 0.033(3) 0.033(3) 0.036(3) -0.005(2) 0.012(2) 0.000(2)
C25 0.033(3) 0.036(3) 0.050(4) -0.001(3) 0.011(3) 0.003(3)
C26 0.038(4) 0.046(4) 0.049(4) 0.003(3) 0.005(3) 0.012(3)
C27 0.034(3) 0.058(4) 0.045(4) -0.009(3) 0.008(3) 0.002(3)
C28 0.045(4) 0.041(3) 0.040(3) -0.008(3) 0.014(3) -0.003(3)
C29 0.035(3) 0.040(3) 0.039(3) 0.004(3) 0.012(2) 0.003(3)
Fe2 0.0264(4) 0.0328(4) 0.0318(4) -0.0006(3) 0.0086(3) -0.0002(3)
P2 0.0274(7) 0.0284(7) 0.0328(7) -0.0010(6) 0.0074(6) -0.0002(6)
O101 0.038(3) 0.086(4) 0.091(4) -0.058(4) 0.013(3) -0.009(3)
O102 0.044(3) 0.085(4) 0.067(3) 0.038(3) 0.011(2) -0.004(3)
O103 0.035(2) 0.032(2) 0.037(2) 0.0023(17) 0.0075(16) 0.0039(17)
O104 0.029(2) 0.031(2) 0.051(2) 0.0002(18) 0.0056(18) 0.0004(16)
O105 0.030(2) 0.036(2) 0.046(2) -0.0061(18) 0.0142(18) -0.0040(17)
C101 0.025(3) 0.068(5) 0.051(4) -0.017(4) 0.007(3) -0.003(3)
C102 0.029(3) 0.062(4) 0.037(3) 0.014(3) 0.006(2) 0.000(3)
C103 0.027(3) 0.037(3) 0.035(3) 0.005(2) 0.011(2) 0.000(2)
C104 0.041(3) 0.041(4) 0.035(3) 0.009(3) 0.013(3) 0.002(3)
C105 0.043(3) 0.047(4) 0.031(3) 0.000(3) 0.016(3) -0.002(3)
C106 0.039(3) 0.037(3) 0.035(3) -0.006(2) 0.014(2) -0.001(3)
C107 0.029(3) 0.038(3) 0.037(3) 0.001(3) 0.011(2) 0.003(2)
C108 0.029(3) 0.032(3) 0.055(4) 0.009(3) 0.012(3) 0.004(2)
C109 0.032(3) 0.053(4) 0.039(3) 0.007(3) 0.006(3) 0.006(3)
C110 0.031(3) 0.059(4) 0.041(3) 0.001(3) 0.008(3) -0.009(3)
C111 0.030(3) 0.039(3) 0.048(4) 0.001(3) 0.009(3) -0.002(3)
C112 0.023(3) 0.037(3) 0.029(3) -0.001(2) 0.002(2) 0.001(2)
C113 0.027(3) 0.050(4) 0.043(3) 0.003(3) 0.009(2) 0.000(3)
C114 0.036(4) 0.060(5) 0.062(4) -0.020(4) 0.020(3) 0.001(3)
C115 0.042(3) 0.036(3) 0.064(4) -0.009(3) 0.012(3) 0.003(3)
C116 0.032(3) 0.037(3) 0.062(4) 0.002(3) 0.006(3) 0.005(3)
C117 0.026(3) 0.042(3) 0.038(3) -0.003(3) 0.005(2) 0.004(2)
C118 0.026(3) 0.028(3) 0.041(3) 0.000(2) 0.003(2) 0.000(2)
C119 0.038(3) 0.033(3) 0.053(4) 0.000(3) 0.015(3) 0.004(3)
C120 0.029(3) 0.046(4) 0.063(4) 0.002(3) 0.012(3) 0.004(3)
C121 0.035(3) 0.039(4) 0.073(5) 0.011(3) 0.008(3) 0.005(3)
C122 0.050(4) 0.046(4) 0.047(4) 0.009(3) 0.011(3) -0.004(3)
C123 0.031(3) 0.041(4) 0.055(4) 0.012(3) 0.011(3) 0.003(3)
C124 0.024(3) 0.039(3) 0.036(3) 0.000(2) 0.008(2) 0.000(2)
C125 0.037(3) 0.033(3) 0.048(3) -0.002(3) 0.016(3) -0.008(3)
C126 0.040(3) 0.048(4) 0.050(4) 0.008(3) 0.017(3) -0.007(3)
C127 0.039(4) 0.063(5) 0.042(3) -0.010(3) 0.016(3) -0.007(3)
C128 0.033(3) 0.033(3) 0.055(4) -0.003(3) 0.011(3) 0.001(3)
C129 0.033(3) 0.038(3) 0.041(3) 0.003(3) 0.011(2) 0.002(3)
B1 0.049(4) 0.032(4) 0.040(4) 0.002(3) 0.012(3) -0.006(3)
F1 0.059(3) 0.060(3) 0.077(3) 0.017(2) 0.038(2) 0.005(2)
F2 0.061(2) 0.050(2) 0.044(2) 0.0098(17) 0.0155(17) 0.0033(19)
F3 0.046(2) 0.060(3) 0.050(2) 0.0071(18) 0.0158(17) 0.0054(18)
F4 0.128(5) 0.039(2) 0.057(3) -0.006(2) -0.008(3) -0.010(3)
B2 0.044(4) 0.039(4) 0.039(4) -0.001(3) 0.010(3) -0.003(3)
F5 0.034(2) 0.061(3) 0.084(3) -0.016(2) 0.001(2) -0.0071(19)
F6 0.145(5) 0.042(3) 0.058(3) 0.006(2) 0.039(3) -0.010(3)
F7 0.040(2) 0.063(3) 0.049(2) -0.0114(18) 0.0062(16) 0.0006(18)
F8 0.053(2) 0.054(2) 0.042(2) -0.0097(17) 0.0062(17) -0.0001(18)

loop_
_atom_type_symbol
_atom_type_description
_atom_type_scat_dispersion_real
_atom_type_scat_dispersion_imag
_atom_type_scat_source
C C 0.0033 0.0016 'International Tables Vol C Tables 4.2.6.8 and 6.1.1.4'
H H 0.0000 0.0000 'International Tables Vol C Tables 4.2.6.8 and 6.1.1.4'
B B 0.0013 0.0007 'International Tables Vol C Tables 4.2.6.8 and 6.1.1.4'
F F 0.0171 0.0103 'International Tables Vol C Tables 4.2.6.8 and 6.1.1.4'
Fe Fe 0.3463 0.8444 'International Tables Vol C Tables 4.2.6.8 and 6.1.1.4'
O O 0.0106 0.0060 'International Tables Vol C Tables 4.2.6.8 and 6.1.1.4'
P P 0.1023 0.0942 'International Tables Vol C Tables 4.2.6.8 and 6.1.1.4'

loop_
_geom_angle_atom_site_label_1
_geom_angle_atom_site_label_2
_geom_angle_atom_site_label_3
_geom_angle
C1 Fe1 C2 99.4(3)
C1 Fe1 C6 154.9(3)
C2 Fe1 C6 94.9(3)
C1 Fe1 C5 128.1(3)
C2 Fe1 C5 132.3(3)
C6 Fe1 C5 39.7(2)
C1 Fe1 C4 92.0(3)
C2 Fe1 C4 154.5(3)
C6 Fe1 C4 67.3(3)
C5 Fe1 C4 39.6(2)
C1 Fe1 P1 94.7(2)
C2 Fe1 P1 93.2(2)
C6 Fe1 P1 104.99(19)
C5 Fe1 P1 88.0(2)
C4 Fe1 P1 108.63(18)
C1 Fe1 C7 120.0(3)
C2 Fe1 C7 88.7(3)
C6 Fe1 C7 39.5(2)
C5 Fe1 C7 65.4(2)
C4 Fe1 C7 65.9(2)
P1 Fe1 C7 144.41(17)
C1 Fe1 C3 88.5(3)
C2 Fe1 C3 117.6(2)
C6 Fe1 C3 66.5(2)
C5 Fe1 C3 65.7(2)
C4 Fe1 C3 39.5(2)
P1 Fe1 C3 148.11(16)
C7 Fe1 C3 38.9(2)
O3 P1 O4 99.9(2)
O3 P1 O5 98.6(2)
O4 P1 O5 105.5(2)
O3 P1 Fe1 118.60(17)
O4 P1 Fe1 112.65(16)
O5 P1 Fe1 118.95(17)
C12 O3 P1 126.7(3)
C18 O4 P1 123.2(4)
C24 O5 P1 126.0(4)
O1 C1 Fe1 175.7(6)
O2 C2 Fe1 177.2(6)
C11 C3 C4 134.2(6)
C11 C3 C7 118.9(5)
C4 C3 C7 106.9(5)
C11 C3 Fe1 127.0(4)
C4 C3 Fe1 67.1(3)
C7 C3 Fe1 70.5(3)
C5 C4 C3 108.0(6)
C5 C4 Fe1 70.1(3)
C3 C4 Fe1 73.4(3)
C5 C4 H4 126.0
C3 C4 H4 126.0
Fe1 C4 H4 122.2
C4 C5 C6 109.5(6)
C4 C5 Fe1 70.3(3)
C6 C5 Fe1 69.9(3)
C4 C5 H5 125.3
C6 C5 H5 125.3
Fe1 C5 H5 126.1
C5 C6 C7 107.3(5)
C5 C6 Fe1 70.3(3)
C7 C6 Fe1 73.6(3)
C5 C6 H6 126.4
C7 C6 H6 126.4
Fe1 C6 H6 121.4
C8 C7 C6 132.4(6)
C8 C7 C3 119.6(5)
C6 C7 C3 108.0(5)
C8 C7 Fe1 127.1(4)
C6 C7 Fe1 66.9(3)
C3 C7 Fe1 70.6(3)
C9 C8 C7 118.8(6)
C9 C8 H8 120.6
C7 C8 H8 120.6
C8 C9 C10 121.5(6)
C8 C9 H9 119.3
C10 C9 H9 119.3
C11 C10 C9 121.0(6)
C11 C10 H10 119.5
C9 C10 H10 119.5
C10 C11 C3 120.2(6)
C10 C11 H11 119.9
C3 C11 H11 119.9
C13 C12 C17 122.5(6)
C13 C12 O3 115.4(5)
C17 C12 O3 121.9(5)
C12 C13 C14 117.7(6)
C12 C13 H13 121.2
C14 C13 H13 121.2
C15 C14 C13 120.6(6)
C15 C14 H14 119.7
C13 C14 H14 119.7
C16 C15 C14 121.1(6)
C16 C15 H15 119.4
C14 C15 H15 119.4
C15 C16 C17 120.0(6)
C15 C16 H16 120.0
C17 C16 H16 120.0
C16 C17 C12 118.0(6)
C16 C17 H17 121.0
C12 C17 H17 121.0
C19 C18 C23 121.7(6)
C19 C18 O4 120.7(6)
C23 C18 O4 117.5(5)
C20 C19 C18 118.5(6)
C20 C19 H19 120.8
C18 C19 H19 120.8
C21 C20 C19 122.0(6)
C21 C20 H20 119.0
C19 C20 H20 119.0
C20 C21 C22 118.9(6)
C20 C21 H21 120.6
C22 C21 H21 120.6
C21 C22 C23 120.6(6)
C21 C22 H22 119.7
C23 C22 H22 119.7
C18 C23 C22 118.3(6)
C18 C23 H23 120.9
C22 C23 H23 120.9
C29 C24 C25 121.7(6)
C29 C24 O5 121.6(5)
C25 C24 O5 116.7(5)
C26 C25 C24 118.7(6)
C26 C25 H25 120.7
C24 C25 H25 120.7
C25 C26 C27 120.8(6)
C25 C26 H26 119.6
C27 C26 H26 119.6
C28 C27 C26 120.2(6)
C28 C27 H27 119.9
C26 C27 H27 119.9
C27 C28 C29 120.4(6)
C27 C28 H28 119.8
C29 C28 H28 119.8
C24 C29 C28 118.3(6)
C24 C29 H29 120.8
C28 C29 H29 120.8
C102 Fe2 C101 99.4(3)
C102 Fe2 C106 94.7(3)
C101 Fe2 C106 154.4(3)
C102 Fe2 C105 132.5(3)
C101 Fe2 C105 127.9(3)
C106 Fe2 C105 40.3(2)
C102 Fe2 C104 154.2(3)
C101 Fe2 C104 91.6(3)
C106 Fe2 C104 67.5(3)
C105 Fe2 C104 39.9(2)
C102 Fe2 P2 93.1(2)
C101 Fe2 P2 95.1(2)
C106 Fe2 P2 105.39(19)
C105 Fe2 P2 87.9(2)
C104 Fe2 P2 109.15(18)
C102 Fe2 C103 117.3(2)
C101 Fe2 C103 88.0(3)
C106 Fe2 C103 66.6(2)
C105 Fe2 C103 66.2(2)
C104 Fe2 C103 39.4(2)
P2 Fe2 C103 148.53(16)
C102 Fe2 C107 88.0(3)
C101 Fe2 C107 119.4(3)
C106 Fe2 C107 39.6(2)
C105 Fe2 C107 66.3(2)
C104 Fe2 C107 66.3(2)
P2 Fe2 C107 144.87(17)
C103 Fe2 C107 39.1(2)
O103 P2 O104 100.0(2)
O103 P2 O105 98.5(2)
O104 P2 O105 105.6(2)
O103 P2 Fe2 118.63(17)
O104 P2 Fe2 112.45(17)
O105 P2 Fe2 119.02(18)
C112 O103 P2 126.7(4)
C118 O104 P2 122.7(4)
C124 O105 P2 125.5(4)
O101 C101 Fe2 176.3(6)
O102 C102 Fe2 177.1(6)
C111 C103 C104 133.4(6)
C111 C103 C107 119.3(5)
C104 C103 C107 107.3(5)
C111 C103 Fe2 127.1(4)
C104 C103 Fe2 66.8(3)
C107 C103 Fe2 70.6(3)
C105 C104 C103 108.9(6)
C105 C104 Fe2 69.9(3)
C103 C104 Fe2 73.8(3)
C105 C104 H104 125.6
C103 C104 H104 125.6
Fe2 C104 H104 122.4
C104 C105 C106 108.2(5)
C104 C105 Fe2 70.3(3)
C106 C105 Fe2 69.6(3)
C104 C105 H105 125.9
C106 C105 H105 125.9
Fe2 C105 H105 125.8
C105 C106 C107 108.4(5)
C105 C106 Fe2 70.1(3)
C107 C106 Fe2 74.2(3)
C105 C106 H106 125.8
C107 C106 H106 125.8
Fe2 C106 H106 121.6
C108 C107 C106 132.5(6)
C108 C107 C103 120.5(5)
C106 C107 C103 107.0(5)
C108 C107 Fe2 128.2(4)
C106 C107 Fe2 66.2(3)
C103 C107 Fe2 70.4(3)
C109 C108 C107 117.7(6)
C109 C108 H108 121.1
C107 C108 H108 121.1
C108 C109 C110 122.8(6)
C108 C109 H109 118.6
C110 C109 H109 118.6
C111 C110 C109 120.8(6)
C111 C110 H110 119.6
C109 C110 H110 119.6
C110 C111 C103 118.8(6)
C110 C111 H111 120.6
C103 C111 H111 120.6
C113 C112 C117 121.5(6)
C113 C112 O103 115.6(5)
C117 C112 O103 122.8(5)
C112 C113 C114 118.1(6)
C112 C113 H113 121.0
C114 C113 H113 121.0
C115 C114 C113 120.0(6)
C115 C114 H114 120.0
C113 C114 H114 120.0
C116 C115 C114 121.6(6)
C116 C115 H115 119.2
C114 C115 H115 119.2
C115 C116 C117 119.6(6)
C115 C116 H116 120.2
C117 C116 H116 120.2
C112 C117 C116 119.2(6)
C112 C117 H117 120.4
C116 C117 H117 120.4
C123 C118 C119 122.4(6)
C123 C118 O104 117.9(5)
C119 C118 O104 119.6(5)
C120 C119 C118 117.5(6)
C120 C119 H119 121.3
C118 C119 H119 121.3
C121 C120 C119 121.7(6)
C121 C120 H120 119.2
C119 C120 H120 119.2
C120 C121 C122 119.4(6)
C120 C121 H121 120.3
C122 C121 H121 120.3
C121 C122 C123 120.4(7)
C121 C122 H122 119.8
C123 C122 H122 119.8
C118 C123 C122 118.6(6)
C118 C123 H123 120.7
C122 C123 H123 120.7
C129 C124 C125 121.4(5)
C129 C124 O105 121.9(5)
C125 C124 O105 116.6(5)
C126 C125 C124 118.9(6)
C126 C125 H125 120.6
C124 C125 H125 120.6
C125 C126 C127 120.8(6)
C125 C126 H126 119.6
C127 C126 H126 119.6
C128 C127 C126 119.5(6)
C128 C127 H127 120.3
C126 C127 H127 120.3
C127 C128 C129 121.2(6)
C127 C128 H128 119.4
C129 C128 H128 119.4
C124 C129 C128 118.2(6)
C124 C129 H129 120.9
C128 C129 H129 120.9
F2 B1 F1 109.5(6)
F2 B1 F3 111.1(5)
F1 B1 F3 108.2(5)
F2 B1 F4 110.4(6)
F1 B1 F4 109.0(6)
F3 B1 F4 108.6(6)
F8 B2 F5 111.2(6)
F8 B2 F6 111.1(6)
F5 B2 F6 108.7(6)
F8 B2 F7 111.2(6)
F5 B2 F7 107.6(6)
F6 B2 F7 106.8(6)

loop_
_geom_bond_atom_site_label_1
_geom_bond_atom_site_label_2
_geom_bond_distance
Fe1 C1 1.778(7)
Fe1 C2 1.779(6)
Fe1 C6 2.078(6)
Fe1 C5 2.083(6)
Fe1 C4 2.086(6)
Fe1 P1 2.147(2)
Fe1 C7 2.168(6)
Fe1 C3 2.169(6)
P1 O3 1.584(4)
P1 O4 1.590(4)
P1 O5 1.596(4)
O1 C1 1.153(8)
O2 C2 1.132(8)
O3 C12 1.413(7)
O4 C18 1.409(7)
O5 C24 1.399(7)
C3 C11 1.395(9)
C3 C4 1.439(8)
C3 C7 1.442(8)
C4 C5 1.411(9)
C4 H4 0.9500
C5 C6 1.414(9)
C5 H5 0.9500
C6 C7 1.438(9)
C6 H6 0.9500
C7 C8 1.419(8)
C8 C9 1.340(9)
C8 H8 0.9500
C9 C10 1.425(10)
C9 H9 0.9500
C10 C11 1.342(9)
C10 H10 0.9500
C11 H11 0.9500
C12 C13 1.372(8)
C12 C17 1.391(8)
C13 C14 1.393(10)
C13 H13 0.9500
C14 C15 1.368(11)
C14 H14 0.9500
C15 C16 1.364(10)
C15 H15 0.9500
C16 C17 1.390(8)
C16 H16 0.9500
C17 H17 0.9500
C18 C19 1.373(9)
C18 C23 1.383(9)
C19 C20 1.372(9)
C19 H19 0.9500
C20 C21 1.365(10)
C20 H20 0.9500
C21 C22 1.388(10)
C21 H21 0.9500
C22 C23 1.390(9)
C22 H22 0.9500
C23 H23 0.9500
C24 C29 1.366(8)
C24 C25 1.397(9)
C25 C26 1.374(9)
C25 H25 0.9500
C26 C27 1.383(10)
C26 H26 0.9500
C27 C28 1.363(9)
C27 H27 0.9500
C28 C29 1.415(9)
C28 H28 0.9500
C29 H29 0.9500
Fe2 C102 1.797(7)
Fe2 C101 1.804(7)
Fe2 C106 2.061(6)
Fe2 C105 2.068(6)
Fe2 C104 2.073(6)
Fe2 P2 2.145(2)
Fe2 C103 2.165(6)
Fe2 C107 2.168(6)
P2 O103 1.580(4)
P2 O104 1.596(4)
P2 O105 1.601(4)
O101 C101 1.123(8)
O102 C102 1.116(8)
O103 C112 1.412(7)
O104 C118 1.415(7)
O105 C124 1.397(7)
C103 C111 1.415(8)
C103 C104 1.430(8)
C103 C107 1.450(8)
C104 C105 1.412(9)
C104 H104 0.9500
C105 C106 1.422(9)
C105 H105 0.9500
C106 C107 1.438(8)
C106 H106 0.9500
C107 C108 1.409(8)
C108 C109 1.353(9)
C108 H108 0.9500
C109 C110 1.425(10)
C109 H109 0.9500
C110 C111 1.362(9)
C110 H110 0.9500
C111 H111 0.9500
C112 C113 1.370(8)
C112 C117 1.373(8)
C113 C114 1.393(10)
C113 H113 0.9500
C114 C115 1.358(11)
C114 H114 0.9500
C115 C116 1.351(10)
C115 H115 0.9500
C116 C117 1.381(9)
C116 H116 0.9500
C117 H117 0.9500
C118 C123 1.369(9)
C118 C119 1.383(9)
C119 C120 1.382(10)
C119 H119 0.9500
C120 C121 1.372(10)
C120 H120 0.9500
C121 C122 1.379(10)
C121 H121 0.9500
C122 C123 1.387(10)
C122 H122 0.9500
C123 H123 0.9500
C124 C129 1.378(8)
C124 C125 1.384(8)
C125 C126 1.370(9)
C125 H125 0.9500
C126 C127 1.388(10)
C126 H126 0.9500
C127 C128 1.359(9)
C127 H127 0.9500
C128 C129 1.392(9)
C128 H128 0.9500
C129 H129 0.9500
B1 F2 1.379(8)
B1 F1 1.383(8)
B1 F3 1.387(9)
B1 F4 1.389(8)
B2 F8 1.357(8)
B2 F5 1.378(9)
B2 F6 1.399(8)
B2 F7 1.411(9)
